data_4308830
loop_
_publ_author_name
'Markus Brym'
'Cameron Jones'
'James D. E. T. Wilton-Ely'

_publ_contact_author_name 'James D. Wilton-Ely'
_publ_section_title
;
Auration, Argentation, and Mercuration Reactions of an Iridaphosphirene
;
_journal_name_full 'Inorganic Chemistry'
_journal_page_first 3275
_journal_page_last 3282
_journal_paper_doi 10.1021/ic048532u
_journal_volume 44
_journal_year 2005
_chemical_formula_sum 'C48 H50 Ag Cl Ir O P3'
_chemical_formula_weight 1071.31
_chemical_name_systematic
;
?
;
_space_group_IT_number 14
_symmetry_cell_setting monoclinic
_symmetry_space_group_name_Hall '-P 2ybc'
_symmetry_space_group_name_H-M 'P 1 21/c 1'
_atom_sites_solution_hydrogens geom
_atom_sites_solution_primary direct
_atom_sites_solution_secondary difmap
_audit_creation_method SHELXL-97
_cell_angle_alpha 90.00
_cell_angle_beta 104.21(3)
_cell_angle_gamma 90.00
_cell_formula_units_Z 4
_cell_length_a 13.390(3)
_cell_length_b 15.254(3)
_cell_length_c 22.148(4)
_cell_measurement_temperature 150(2)
_cell_volume 4385.3(16)
_computing_structure_refinement 'SHELXL-97 (Sheldrick, 1997)'
_computing_structure_solution 'SHELXS-97 (Sheldrick, 1990)'
_diffrn_ambient_temperature 150(2)
_diffrn_measured_fraction_theta_full 0.978
_diffrn_measured_fraction_theta_max 0.978
_diffrn_measurement_device_type 'Nonius Kappa CCD'
_diffrn_radiation_monochromator graphite
_diffrn_radiation_source 'fine-focus sealed tube'
_diffrn_radiation_type MoK\a
_diffrn_radiation_wavelength 0.71073
_diffrn_reflns_av_R_equivalents 0.0502
_diffrn_reflns_av_sigmaI/netI 0.0471
_diffrn_reflns_limit_h_max 17
_diffrn_reflns_limit_h_min -17
_diffrn_reflns_limit_k_max 19
_diffrn_reflns_limit_k_min -17
_diffrn_reflns_limit_l_max 28
_diffrn_reflns_limit_l_min -28
_diffrn_reflns_number 33893
_diffrn_reflns_theta_full 27.48
_diffrn_reflns_theta_max 27.48
_diffrn_reflns_theta_min 3.05
_exptl_absorpt_coefficient_mu 3.683
_exptl_absorpt_correction_T_max 0.697
_exptl_absorpt_correction_T_min 0.582
_exptl_absorpt_correction_type multi-scan
_exptl_absorpt_process_details 'Sortav (Blessing, 1995)'
_exptl_crystal_colour yellow
_exptl_crystal_density_diffrn 1.623
_exptl_crystal_density_method 'not measured'
_exptl_crystal_description block
_exptl_crystal_F_000 2128
_exptl_crystal_size_max 0.15
_exptl_crystal_size_mid 0.10
_exptl_crystal_size_min 0.10
_refine_diff_density_max 0.815
_refine_diff_density_min -1.127
_refine_diff_density_rms 0.117
_refine_ls_extinction_coef 0.00041(5)
_refine_ls_extinction_expression Fc^*^=kFc[1+0.001xFc^2^\l^3^/sin(2\q)]^-1/4^
_refine_ls_extinction_method SHELXL
_refine_ls_goodness_of_fit_ref 1.017
_refine_ls_hydrogen_treatment mixed
_refine_ls_matrix_type full
_refine_ls_number_parameters 500
_refine_ls_number_reflns 9842
_refine_ls_number_restraints 0
_refine_ls_restrained_S_all 1.017
_refine_ls_R_factor_all 0.0411
_refine_ls_R_factor_gt 0.0311
_refine_ls_shift/su_max 0.001
_refine_ls_shift/su_mean 0.000
_refine_ls_structure_factor_coef Fsqd
_refine_ls_weighting_details 'calc w=1/[\s^2^(Fo^2^)+(0.0172P)^2^+7.6147P] where P=(Fo^2^+2Fc^2^)/3'
_refine_ls_weighting_scheme calc
_refine_ls_wR_factor_gt 0.0626
_refine_ls_wR_factor_ref 0.0664
_reflns_number_gt 8373
_reflns_number_total 9842
_reflns_threshold_expression >2sigma(I)
_cod_data_source_file ic048532usi20041027_113733_4.cif
_cod_data_source_block compound_4
_cod_original_cell_volume 4385.5(15)
_cod_database_code 4308830

loop_
_symmetry_equiv_pos_as_xyz
'x, y, z'
'-x, y+1/2, -z+1/2'
'-x, -y, -z'
'x, -y-1/2, z-1/2'

loop_
_atom_site_label
_atom_site_type_symbol
_atom_site_fract_x
_atom_site_fract_y
_atom_site_fract_z
_atom_site_U_iso_or_equiv
_atom_site_adp_type
_atom_site_occupancy
_atom_site_symmetry_multiplicity
_atom_site_calc_flag
_atom_site_refinement_flags
_atom_site_disorder_assembly
_atom_site_disorder_group
Ir1 Ir 0.310384(10) 0.142053(8) 0.399971(5) 0.01660(5) Uani 1 1 d . . .
Ag1 Ag -0.01013(2) 0.155468(19) 0.314585(12) 0.02557(8) Uani 1 1 d . . .
Cl1 Cl -0.16316(8) 0.15281(7) 0.23743(5) 0.0415(3) Uani 1 1 d . . .
P1 P 0.13629(7) 0.17518(6) 0.39739(4) 0.02119(19) Uani 1 1 d . . .
O1 O 0.4948(2) 0.02035(17) 0.43284(13) 0.0348(7) Uani 1 1 d . . .
C1 C 0.2069(3) 0.0813(2) 0.43004(14) 0.0225(8) Uani 1 1 d . . .
P2 P 0.41604(7) 0.26290(6) 0.43946(4) 0.01912(19) Uani 1 1 d . . .
C2 C 0.1804(3) -0.0056(2) 0.45432(17) 0.0268(8) Uani 1 1 d . . .
P3 P 0.30002(7) 0.14903(6) 0.29229(4) 0.01934(19) Uani 1 1 d . . .
C3 C 0.0785(3) -0.0388(3) 0.4107(2) 0.0422(11) Uani 1 1 d . . .
H3A H 0.0226 0.0019 0.4124 0.063 Uiso 1 1 calc R . .
H3B H 0.0622 -0.0971 0.4243 0.063 Uiso 1 1 calc R . .
H3C H 0.0863 -0.0422 0.3679 0.063 Uiso 1 1 calc R . .
C4 C 0.1655(5) 0.0052(3) 0.5199(2) 0.0580(15) Uani 1 1 d . . .
H4A H 0.2306 0.0238 0.5480 0.087 Uiso 1 1 calc R . .
H4B H 0.1440 -0.0509 0.5343 0.087 Uiso 1 1 calc R . .
H4C H 0.1125 0.0495 0.5196 0.087 Uiso 1 1 calc R . .
C5 C 0.2631(3) -0.0737(3) 0.4541(2) 0.0425(11) Uani 1 1 d . . .
H5A H 0.2745 -0.0781 0.4122 0.064 Uiso 1 1 calc R . .
H5B H 0.2407 -0.1307 0.4664 0.064 Uiso 1 1 calc R . .
H5C H 0.3273 -0.0562 0.4836 0.064 Uiso 1 1 calc R . .
C6 C 0.4239(3) 0.0653(2) 0.42066(15) 0.0227(7) Uani 1 1 d . . .
C7 C 0.1072(3) 0.2552(3) 0.45462(17) 0.0292(8) Uani 1 1 d . . .
H7 H 0.1204 0.3147 0.4393 0.035 Uiso 1 1 calc R . .
C8 C -0.0066(4) 0.2523(4) 0.4530(2) 0.0560(14) Uani 1 1 d . . .
H8A H -0.0240 0.1940 0.4671 0.067 Uiso 1 1 calc R . .
H8B H -0.0474 0.2608 0.4096 0.067 Uiso 1 1 calc R . .
C9 C -0.0362(4) 0.3239(5) 0.4949(3) 0.0733(19) Uani 1 1 d . . .
H9A H -0.0249 0.3827 0.4789 0.088 Uiso 1 1 calc R . .
H9B H -0.1100 0.3185 0.4946 0.088 Uiso 1 1 calc R . .
C10 C 0.0297(4) 0.3131(4) 0.5611(2) 0.0662(16) Uani 1 1 d . . .
H10A H 0.0125 0.3600 0.5878 0.079 Uiso 1 1 calc R . .
H10B H 0.0142 0.2560 0.5780 0.079 Uiso 1 1 calc R . .
C11 C 0.1432(4) 0.3176(3) 0.5630(2) 0.0437(11) Uani 1 1 d . . .
H11A H 0.1839 0.3083 0.6063 0.052 Uiso 1 1 calc R . .
H11B H 0.1598 0.3766 0.5497 0.052 Uiso 1 1 calc R . .
C12 C 0.1735(3) 0.2484(3) 0.52048(17) 0.0353(10) Uani 1 1 d . . .
H12A H 0.2467 0.2565 0.5201 0.042 Uiso 1 1 calc R . .
H12B H 0.1659 0.1893 0.5371 0.042 Uiso 1 1 calc R . .
C13 C 0.3484(3) 0.3675(2) 0.43814(16) 0.0225(7) Uani 1 1 d . . .
C14 C 0.2874(3) 0.3977(3) 0.38176(18) 0.0296(9) Uani 1 1 d . . .
H14 H 0.2832 0.3645 0.3449 0.036 Uiso 1 1 calc R . .
C15 C 0.2329(3) 0.4753(3) 0.3787(2) 0.0349(10) Uani 1 1 d . . .
H15 H 0.1927 0.4959 0.3398 0.042 Uiso 1 1 calc R . .
C16 C 0.2370(3) 0.5228(3) 0.4326(2) 0.0387(10) Uani 1 1 d . . .
H16 H 0.1994 0.5760 0.4306 0.046 Uiso 1 1 calc R . .
C17 C 0.2957(4) 0.4931(3) 0.4890(2) 0.0420(11) Uani 1 1 d . . .
H17 H 0.2975 0.5253 0.5260 0.050 Uiso 1 1 calc R . .
C18 C 0.3522(3) 0.4162(3) 0.49173(18) 0.0337(9) Uani 1 1 d . . .
H18 H 0.3937 0.3966 0.5305 0.040 Uiso 1 1 calc R . .
C19 C 0.4843(3) 0.2492(2) 0.52162(15) 0.0219(7) Uani 1 1 d . . .
C20 C 0.4580(3) 0.1826(2) 0.55794(15) 0.0236(8) Uani 1 1 d . . .
H20 H 0.4026 0.1441 0.5407 0.028 Uiso 1 1 calc R . .
C21 C 0.5133(3) 0.1727(3) 0.61963(17) 0.0277(8) Uani 1 1 d . . .
H21 H 0.4954 0.1270 0.6442 0.033 Uiso 1 1 calc R . .
C22 C 0.5935(3) 0.2281(3) 0.64551(16) 0.0297(9) Uani 1 1 d . . .
H22 H 0.6306 0.2208 0.6877 0.036 Uiso 1 1 calc R . .
C23 C 0.6198(3) 0.2945(3) 0.60973(17) 0.0326(9) Uani 1 1 d . . .
H23 H 0.6753 0.3328 0.6273 0.039 Uiso 1 1 calc R . .
C24 C 0.5655(3) 0.3055(2) 0.54830(17) 0.0286(8) Uani 1 1 d . . .
H24 H 0.5836 0.3516 0.5242 0.034 Uiso 1 1 calc R . .
C25 C 0.5254(3) 0.2858(2) 0.40537(16) 0.0236(8) Uani 1 1 d . . .
C26 C 0.5179(3) 0.3410(2) 0.35455(18) 0.0282(8) Uani 1 1 d . . .
H26 H 0.4570 0.3743 0.3392 0.034 Uiso 1 1 calc R . .
C27 C 0.5995(4) 0.3477(3) 0.3261(2) 0.0409(11) Uani 1 1 d . . .
H27 H 0.5938 0.3853 0.2912 0.049 Uiso 1 1 calc R . .
C28 C 0.6884(3) 0.3000(3) 0.3481(2) 0.0416(11) Uani 1 1 d . . .
H28 H 0.7437 0.3047 0.3284 0.050 Uiso 1 1 calc R . .
C29 C 0.6969(3) 0.2454(3) 0.3987(2) 0.0391(10) Uani 1 1 d . . .
H29 H 0.7583 0.2128 0.4142 0.047 Uiso 1 1 calc R . .
C30 C 0.6160(3) 0.2383(3) 0.42684(18) 0.0315(9) Uani 1 1 d . . .
H30 H 0.6222 0.2002 0.4615 0.038 Uiso 1 1 calc R . .
C31 C 0.2571(3) 0.2495(2) 0.24768(15) 0.0226(8) Uani 1 1 d . . .
C32 C 0.3211(3) 0.2935(2) 0.21692(17) 0.0264(8) Uani 1 1 d . . .
H32 H 0.3863 0.2696 0.2163 0.032 Uiso 1 1 calc R . .
C33 C 0.2894(4) 0.3727(3) 0.1871(2) 0.0374(10) Uani 1 1 d . . .
H33 H 0.3335 0.4026 0.1663 0.045 Uiso 1 1 calc R . .
C34 C 0.1949(3) 0.4081(3) 0.18726(18) 0.0349(10) Uani 1 1 d . . .
H34 H 0.1740 0.4622 0.1667 0.042 Uiso 1 1 calc R . .
C35 C 0.1312(3) 0.3651(3) 0.21725(18) 0.0366(10) Uani 1 1 d . . .
H35 H 0.0657 0.3891 0.2172 0.044 Uiso 1 1 calc R . .
C36 C 0.1624(3) 0.2867(3) 0.24758(17) 0.0324(9) Uani 1 1 d . . .
H36 H 0.1181 0.2577 0.2687 0.039 Uiso 1 1 calc R . .
C37 C 0.2057(3) 0.0642(2) 0.25725(15) 0.0241(8) Uani 1 1 d . . .
C38 C 0.1160(3) 0.0796(3) 0.21238(18) 0.0360(10) Uani 1 1 d . . .
H38 H 0.0984 0.1376 0.1980 0.043 Uiso 1 1 calc R . .
C39 C 0.0511(4) 0.0102(3) 0.1881(2) 0.0493(13) Uani 1 1 d . . .
H39 H -0.0110 0.0213 0.1574 0.059 Uiso 1 1 calc R . .
C40 C 0.0757(4) -0.0749(3) 0.20794(19) 0.0407(11) Uani 1 1 d . . .
H40 H 0.0313 -0.1219 0.1908 0.049 Uiso 1 1 calc R . .
C41 C 0.1647(3) -0.0905(3) 0.25262(18) 0.0363(10) Uani 1 1 d . . .
H41 H 0.1821 -0.1487 0.2667 0.044 Uiso 1 1 calc R . .
C42 C 0.2298(3) -0.0214(3) 0.27740(17) 0.0315(9) Uani 1 1 d . . .
H42 H 0.2913 -0.0328 0.3084 0.038 Uiso 1 1 calc R . .
C43 C 0.4091(3) 0.1135(2) 0.26192(15) 0.0219(7) Uani 1 1 d . . .
C44 C 0.3923(3) 0.0861(2) 0.20001(16) 0.0279(8) Uani 1 1 d . . .
H44 H 0.3245 0.0851 0.1738 0.034 Uiso 1 1 calc R . .
C45 C 0.4756(3) 0.0604(3) 0.17722(18) 0.0337(9) Uani 1 1 d . . .
H45 H 0.4645 0.0420 0.1351 0.040 Uiso 1 1 calc R . .
C46 C 0.5747(3) 0.0613(3) 0.21504(19) 0.0345(9) Uani 1 1 d . . .
H46 H 0.6309 0.0429 0.1990 0.041 Uiso 1 1 calc R . .
C47 C 0.5916(3) 0.0889(3) 0.2758(2) 0.0351(9) Uani 1 1 d . . .
H47 H 0.6595 0.0901 0.3018 0.042 Uiso 1 1 calc R . .
C48 C 0.5080(3) 0.1153(2) 0.29904(17) 0.0277(8) Uani 1 1 d . . .
H48 H 0.5197 0.1347 0.3410 0.033 Uiso 1 1 calc R . .

loop_
_atom_site_aniso_label
_atom_site_aniso_U_11
_atom_site_aniso_U_22
_atom_site_aniso_U_33
_atom_site_aniso_U_23
_atom_site_aniso_U_13
_atom_site_aniso_U_12
Ir1 0.01286(8) 0.02146(8) 0.01397(7) 0.00184(5) 0.00042(5) -0.00122(5)
Ag1 0.01535(15) 0.03531(16) 0.02272(13) 0.00047(11) -0.00168(11) -0.00130(12)
Cl1 0.0237(6) 0.0474(6) 0.0414(5) -0.0091(5) -0.0152(4) 0.0038(4)
P1 0.0151(5) 0.0297(5) 0.0176(4) -0.0008(4) 0.0018(4) 0.0003(4)
O1 0.0254(16) 0.0320(15) 0.0435(16) 0.0045(12) 0.0019(13) 0.0093(13)
C1 0.023(2) 0.0302(19) 0.0141(15) -0.0022(14) 0.0037(14) -0.0044(16)
P2 0.0155(5) 0.0210(4) 0.0185(4) 0.0030(3) -0.0003(3) -0.0014(4)
C2 0.027(2) 0.0263(19) 0.0282(18) 0.0027(15) 0.0091(16) -0.0053(16)
P3 0.0162(5) 0.0260(5) 0.0151(4) 0.0026(3) 0.0024(3) 0.0022(4)
C3 0.030(3) 0.033(2) 0.059(3) 0.003(2) 0.002(2) -0.0120(19)
C4 0.096(5) 0.044(3) 0.039(2) 0.003(2) 0.027(3) -0.022(3)
C5 0.037(3) 0.031(2) 0.057(3) 0.017(2) 0.006(2) 0.0008(19)
C6 0.020(2) 0.0239(18) 0.0222(16) 0.0010(14) 0.0025(14) -0.0076(16)
C7 0.022(2) 0.035(2) 0.0299(19) -0.0086(16) 0.0060(16) -0.0003(17)
C8 0.027(3) 0.095(4) 0.044(3) -0.031(3) 0.005(2) 0.004(3)
C9 0.033(3) 0.118(5) 0.061(3) -0.042(3) -0.001(3) 0.027(3)
C10 0.049(3) 0.102(5) 0.052(3) -0.034(3) 0.019(3) -0.004(3)
C11 0.036(3) 0.060(3) 0.033(2) -0.016(2) 0.004(2) 0.001(2)
C12 0.032(2) 0.042(2) 0.029(2) -0.0030(17) 0.0025(18) 0.0039(19)
C13 0.0151(19) 0.0215(18) 0.0288(18) 0.0028(14) 0.0014(15) -0.0014(14)
C14 0.025(2) 0.031(2) 0.0316(19) 0.0045(16) 0.0055(17) 0.0010(17)
C15 0.023(2) 0.036(2) 0.043(2) 0.0164(19) 0.0042(18) 0.0086(18)
C16 0.027(2) 0.026(2) 0.063(3) 0.003(2) 0.012(2) 0.0058(18)
C17 0.039(3) 0.032(2) 0.053(3) -0.009(2) 0.007(2) 0.005(2)
C18 0.031(2) 0.030(2) 0.036(2) -0.0012(17) 0.0002(18) 0.0022(18)
C19 0.0183(19) 0.0239(18) 0.0205(16) 0.0006(14) -0.0009(14) 0.0006(15)
C20 0.023(2) 0.0262(19) 0.0193(16) 0.0006(14) 0.0003(15) -0.0013(16)
C21 0.027(2) 0.031(2) 0.0246(18) 0.0044(15) 0.0047(16) 0.0045(17)
C22 0.028(2) 0.039(2) 0.0170(16) -0.0008(16) -0.0035(15) 0.0057(18)
C23 0.028(2) 0.037(2) 0.0260(19) -0.0056(17) -0.0049(17) -0.0061(18)
C24 0.024(2) 0.030(2) 0.0278(18) 0.0012(16) -0.0010(16) -0.0036(17)
C25 0.0184(19) 0.0260(19) 0.0255(17) 0.0005(15) 0.0039(15) -0.0052(15)
C26 0.027(2) 0.0229(19) 0.035(2) 0.0031(15) 0.0086(17) -0.0016(16)
C27 0.048(3) 0.035(2) 0.046(2) 0.0107(19) 0.023(2) -0.002(2)
C28 0.029(2) 0.046(3) 0.056(3) 0.003(2) 0.021(2) -0.010(2)
C29 0.021(2) 0.046(3) 0.049(3) 0.004(2) 0.0069(19) -0.0026(19)
C30 0.018(2) 0.039(2) 0.036(2) 0.0093(17) 0.0055(17) -0.0007(17)
C31 0.022(2) 0.0294(19) 0.0149(15) 0.0032(14) 0.0010(14) 0.0041(16)
C32 0.023(2) 0.0258(19) 0.0310(19) 0.0018(15) 0.0070(16) 0.0008(16)
C33 0.038(3) 0.032(2) 0.047(2) 0.0114(19) 0.020(2) 0.0031(19)
C34 0.037(3) 0.035(2) 0.031(2) 0.0111(17) 0.0038(18) 0.0078(19)
C35 0.030(2) 0.050(3) 0.030(2) 0.0114(18) 0.0073(18) 0.017(2)
C36 0.026(2) 0.044(2) 0.0297(19) 0.0161(17) 0.0124(17) 0.0090(18)
C37 0.0202(19) 0.034(2) 0.0180(16) -0.0013(15) 0.0050(14) -0.0024(16)
C38 0.024(2) 0.046(2) 0.033(2) 0.0106(18) -0.0026(17) -0.0095(19)
C39 0.027(3) 0.071(3) 0.043(2) 0.007(2) -0.005(2) -0.020(2)
C40 0.040(3) 0.047(3) 0.039(2) -0.008(2) 0.017(2) -0.020(2)
C41 0.043(3) 0.036(2) 0.032(2) -0.0063(17) 0.014(2) -0.002(2)
C42 0.031(2) 0.037(2) 0.0247(18) -0.0055(16) 0.0024(17) 0.0003(18)
C43 0.022(2) 0.0235(18) 0.0221(16) 0.0040(14) 0.0082(15) 0.0035(15)
C44 0.028(2) 0.031(2) 0.0255(18) 0.0042(15) 0.0083(16) 0.0043(17)
C45 0.044(3) 0.030(2) 0.032(2) -0.0001(17) 0.0188(19) 0.0037(19)
C46 0.030(2) 0.031(2) 0.050(2) -0.0003(19) 0.025(2) 0.0057(18)
C47 0.022(2) 0.039(2) 0.046(2) 0.0002(19) 0.0110(18) 0.0058(18)
C48 0.021(2) 0.031(2) 0.0317(19) -0.0021(16) 0.0080(16) 0.0006(16)

loop_
_atom_type_symbol
_atom_type_description
_atom_type_scat_dispersion_real
_atom_type_scat_dispersion_imag
_atom_type_scat_source
C C 0.0033 0.0016 'International Tables Vol C Tables 4.2.6.8 and 6.1.1.4'
H H 0.0000 0.0000 'International Tables Vol C Tables 4.2.6.8 and 6.1.1.4'
O O 0.0106 0.0060 'International Tables Vol C Tables 4.2.6.8 and 6.1.1.4'
P P 0.1023 0.0942 'International Tables Vol C Tables 4.2.6.8 and 6.1.1.4'
Cl Cl 0.1484 0.1585 'International Tables Vol C Tables 4.2.6.8 and 6.1.1.4'
Ag Ag -0.8971 1.1015 'International Tables Vol C Tables 4.2.6.8 and 6.1.1.4'
Ir Ir -1.4442 7.9887 'International Tables Vol C Tables 4.2.6.8 and 6.1.1.4'

loop_
_geom_angle_atom_site_label_1
_geom_angle_atom_site_label_2
_geom_angle_atom_site_label_3
_geom_angle
_geom_angle_site_symmetry_1
_geom_angle_site_symmetry_3
_geom_angle_publ_flag
C6 Ir1 C1 102.94(15) . . ?
C6 Ir1 P3 96.76(11) . . ?
C1 Ir1 P3 120.35(10) . . ?
C6 Ir1 P2 91.19(11) . . ?
C1 Ir1 P2 131.93(10) . . ?
P3 Ir1 P2 102.77(4) . . ?
C6 Ir1 P1 150.20(11) . . ?
C1 Ir1 P1 47.29(11) . . ?
P3 Ir1 P1 98.77(4) . . ?
P2 Ir1 P1 109.82(4) . . ?
Cl1 Ag1 P1 172.41(4) . . ?
C1 P1 C7 115.52(16) . . ?
C1 P1 Ag1 118.35(12) . . ?
C7 P1 Ag1 109.86(13) . . ?
C1 P1 Ir1 52.71(12) . . ?
C7 P1 Ir1 119.35(13) . . ?
Ag1 P1 Ir1 128.15(4) . . ?
C2 C1 P1 135.1(3) . . ?
C2 C1 Ir1 143.5(3) . . ?
P1 C1 Ir1 80.00(14) . . ?
C13 P2 C19 103.83(16) . . ?
C13 P2 C25 105.57(16) . . ?
C19 P2 C25 100.12(17) . . ?
C13 P2 Ir1 115.20(12) . . ?
C19 P2 Ir1 112.70(12) . . ?
C25 P2 Ir1 117.54(12) . . ?
C1 C2 C5 111.4(3) . . ?
C1 C2 C4 110.0(3) . . ?
C5 C2 C4 110.1(4) . . ?
C1 C2 C3 108.3(3) . . ?
C5 C2 C3 107.8(3) . . ?
C4 C2 C3 109.2(4) . . ?
C43 P3 C31 102.82(16) . . ?
C43 P3 C37 99.37(16) . . ?
C31 P3 C37 105.54(17) . . ?
C43 P3 Ir1 120.23(12) . . ?
C31 P3 Ir1 120.98(11) . . ?
C37 P3 Ir1 104.99(11) . . ?
O1 C6 Ir1 178.1(3) . . ?
C12 C7 C8 111.7(3) . . ?
C12 C7 P1 116.0(3) . . ?
C8 C7 P1 109.9(3) . . ?
C7 C8 C9 111.7(4) . . ?
C10 C9 C8 109.2(5) . . ?
C11 C10 C9 111.2(4) . . ?
C10 C11 C12 111.6(4) . . ?
C7 C12 C11 111.4(3) . . ?
C18 C13 C14 118.7(3) . . ?
C18 C13 P2 122.5(3) . . ?
C14 C13 P2 118.8(3) . . ?
C15 C14 C13 120.9(4) . . ?
C14 C15 C16 119.7(4) . . ?
C17 C16 C15 120.2(4) . . ?
C16 C17 C18 120.0(4) . . ?
C17 C18 C13 120.5(4) . . ?
C20 C19 C24 119.0(3) . . ?
C20 C19 P2 121.3(3) . . ?
C24 C19 P2 119.7(3) . . ?
C19 C20 C21 119.8(3) . . ?
C22 C21 C20 121.0(4) . . ?
C21 C22 C23 119.6(3) . . ?
C22 C23 C24 120.3(4) . . ?
C23 C24 C19 120.5(4) . . ?
C26 C25 C30 118.4(3) . . ?
C26 C25 P2 122.8(3) . . ?
C30 C25 P2 118.4(3) . . ?
C25 C26 C27 120.2(4) . . ?
C28 C27 C26 120.4(4) . . ?
C27 C28 C29 119.9(4) . . ?
C28 C29 C30 119.8(4) . . ?
C29 C30 C25 121.3(4) . . ?
C36 C31 C32 118.3(3) . . ?
C36 C31 P3 120.4(3) . . ?
C32 C31 P3 121.1(3) . . ?
C31 C32 C33 119.9(4) . . ?
C34 C33 C32 120.8(4) . . ?
C35 C34 C33 119.7(4) . . ?
C34 C35 C36 119.9(4) . . ?
C35 C36 C31 121.3(4) . . ?
C38 C37 C42 118.9(4) . . ?
C38 C37 P3 124.8(3) . . ?
C42 C37 P3 116.3(3) . . ?
C37 C38 C39 120.0(4) . . ?
C40 C39 C38 120.8(4) . . ?
C41 C40 C39 119.4(4) . . ?
C40 C41 C42 120.1(4) . . ?
C37 C42 C41 120.7(4) . . ?
C48 C43 C44 119.4(3) . . ?
C48 C43 P3 120.7(3) . . ?
C44 C43 P3 119.9(3) . . ?
C45 C44 C43 119.4(4) . . ?
C46 C45 C44 120.9(4) . . ?
C47 C46 C45 119.9(4) . . ?
C46 C47 C48 119.6(4) . . ?
C43 C48 C47 120.8(4) . . ?

loop_
_geom_bond_atom_site_label_1
_geom_bond_atom_site_label_2
_geom_bond_distance
_geom_bond_site_symmetry_2
_geom_bond_publ_flag
Ir1 C6 1.884(4) . ?
Ir1 C1 1.916(3) . ?
Ir1 P3 2.3572(10) . ?
Ir1 P2 2.3574(10) . ?
Ir1 P1 2.3721(11) . ?
Ag1 Cl1 2.3242(13) . ?
Ag1 P1 2.3522(13) . ?
P1 C1 1.770(4) . ?
P1 C7 1.868(4) . ?
O1 C6 1.148(4) . ?
C1 C2 1.506(5) . ?
P2 C13 1.832(4) . ?
P2 C19 1.837(3) . ?
P2 C25 1.839(4) . ?
C2 C5 1.519(6) . ?
C2 C4 1.522(6) . ?
C2 C3 1.550(6) . ?
P3 C43 1.833(4) . ?
P3 C31 1.837(3) . ?
P3 C37 1.842(4) . ?
C7 C12 1.514(5) . ?
C7 C8 1.516(6) . ?
C8 C9 1.547(6) . ?
C9 C10 1.523(7) . ?
C10 C11 1.511(7) . ?
C11 C12 1.533(6) . ?
C13 C18 1.390(5) . ?
C13 C14 1.392(5) . ?
C14 C15 1.384(5) . ?
C15 C16 1.386(6) . ?
C16 C17 1.380(6) . ?
C17 C18 1.390(6) . ?
C19 C20 1.393(5) . ?
C19 C24 1.398(5) . ?
C20 C21 1.394(5) . ?
C21 C22 1.376(5) . ?
C22 C23 1.384(6) . ?
C23 C24 1.386(5) . ?
C25 C26 1.389(5) . ?
C25 C30 1.392(5) . ?
C26 C27 1.393(6) . ?
C27 C28 1.378(6) . ?
C28 C29 1.379(6) . ?
C29 C30 1.381(5) . ?
C31 C36 1.389(5) . ?
C31 C32 1.392(5) . ?
C32 C33 1.392(5) . ?
C33 C34 1.377(6) . ?
C34 C35 1.370(6) . ?
C35 C36 1.386(5) . ?
C37 C38 1.379(5) . ?
C37 C42 1.392(5) . ?
C38 C39 1.391(6) . ?
C39 C40 1.383(7) . ?
C40 C41 1.371(6) . ?
C41 C42 1.392(6) . ?
C43 C48 1.377(5) . ?
C43 C44 1.398(5) . ?
C44 C45 1.389(5) . ?
C45 C46 1.384(6) . ?
C46 C47 1.374(6) . ?
C47 C48 1.401(5) . ?
